data_4120344
loop_
_publ_author_name
'Xichen Xu'
'Peter Y. Zavalij'
'Michael P. Doyle'

_publ_section_title
;
 Catalytic Asymmetric Syntheses of Quinolizidines by Dirhodium-Catalyzed
 Dearomatization of Isoquinolinium/Pyridinium Methylides-The Role of
 Catalyst and Carbene Source
;
_journal_name_full 'Journal of the American Chemical Society'
_journal_page_first 12439
_journal_page_last 12447
_journal_paper_doi 10.1021/ja406482q
_journal_volume 135
_journal_year 2013
_chemical_absolute_configuration ad
_chemical_formula_moiety 'C29 H31 N3 O3 Si'
_chemical_formula_sum 'C29 H31 N3 O3 Si'
_chemical_formula_weight 497.66
_space_group_crystal_system monoclinic
_space_group_IT_number 4
_space_group_name_Hall 'P 2yb'
_space_group_name_H-M_alt 'P 1 21 1'
_symmetry_cell_setting monoclinic
_symmetry_space_group_name_Hall 'P 2yb'
_symmetry_space_group_name_H-M 'P 1 21 1'
_atom_sites_solution_hydrogens geom
_atom_sites_solution_primary direct
_atom_sites_solution_secondary difmap
_audit_creation_method 'SHELXL-2012 & ZCIF'
_cell_angle_alpha 90
_cell_angle_beta 92.8103(14)
_cell_angle_gamma 90
_cell_formula_units_Z 4
_cell_length_a 13.0538(14)
_cell_length_b 6.3146(7)
_cell_length_c 32.590(3)
_cell_measurement_reflns_used 8869
_cell_measurement_temperature 100(2)
_cell_measurement_theta_max 28.1
_cell_measurement_theta_min 2.4
_cell_volume 2683.1(5)
_computing_cell_refinement Apex2
_computing_data_collection 'Apex2 (Bruker, 2010)'
_computing_data_reduction Apex2
_computing_molecular_graphics 'XSHEL (Bruker, 2004)'
_computing_publication_material 'Apex2, SHELXL-2012'
_computing_structure_refinement 'ShelXL-2012 (Sheldrick, 2012)'
_computing_structure_solution 'ShelXS-97 (Sheldrick, 2008)'
_diffrn_ambient_temperature 100(2)
_diffrn_detector 'CCD area detector'
_diffrn_detector_area_resol_mean 8.333
_diffrn_detector_type 'Bruker Smart Apex II'
_diffrn_measured_fraction_theta_full 0.996
_diffrn_measured_fraction_theta_max 0.996
_diffrn_measurement_device_type 'three-circle diffractometer'
_diffrn_measurement_method '\f and \w scans'
_diffrn_measurement_specimen_support 'MiTeGen loop'
_diffrn_orient_matrix_type standard
_diffrn_orient_matrix_UB_11 0.0443838
_diffrn_orient_matrix_UB_12 -0.1265199
_diffrn_orient_matrix_UB_13 -0.0041933
_diffrn_orient_matrix_UB_21 -0.0163708
_diffrn_orient_matrix_UB_22 0.0074539
_diffrn_orient_matrix_UB_23 -0.0302644
_diffrn_orient_matrix_UB_31 0.0603745
_diffrn_orient_matrix_UB_32 0.0949588
_diffrn_orient_matrix_UB_33 -0.0032100
_diffrn_radiation_monochromator graphite
_diffrn_radiation_type MoK\a
_diffrn_radiation_wavelength 0.71073
_diffrn_reflns_av_R_equivalents 0.0369
_diffrn_reflns_av_unetI/netI 0.0506
_diffrn_reflns_Laue_measured_fraction_full 0.996
_diffrn_reflns_Laue_measured_fraction_max 0.996
_diffrn_reflns_limit_h_max 15
_diffrn_reflns_limit_h_min -15
_diffrn_reflns_limit_k_max 7
_diffrn_reflns_limit_k_min -7
_diffrn_reflns_limit_l_max 38
_diffrn_reflns_limit_l_min -38
_diffrn_reflns_number 22695
_diffrn_reflns_point_group_measured_fraction_full 0.989
_diffrn_reflns_point_group_measured_fraction_max 0.989
_diffrn_reflns_theta_full 25.000
_diffrn_reflns_theta_max 24.998
_diffrn_reflns_theta_min 2.049
_diffrn_source 'sealed tube'
_diffrn_source_current 30.00
_diffrn_source_voltage 50.00
_exptl_absorpt_coefficient_mu 0.122
_exptl_absorpt_correction_T_max 0.993
_exptl_absorpt_correction_T_min 0.809
_exptl_absorpt_correction_type multi-scan
_exptl_absorpt_process_details 'SADABS (Sheldrick, 2008)'
_exptl_crystal_colour colourless
_exptl_crystal_density_diffrn 1.232
_exptl_crystal_description plate
_exptl_crystal_F_000 1056
_exptl_crystal_id 'Doyle-XU 12-07-12'
_exptl_crystal_size_max 0.34
_exptl_crystal_size_mid 0.24
_exptl_crystal_size_min 0.06
_refine_diff_density_max 0.587
_refine_diff_density_min -0.296
_refine_diff_density_rms 0.052
_refine_ls_abs_structure_details
;
 Flack x determined using 3563 quotients [(I+)-(I-)]/[(I+)+(I-)]
 (Parsons and Flack (2004), Acta Cryst. A60, s61).
;
_refine_ls_abs_structure_Flack 0.03(8)
_refine_ls_extinction_method none
_refine_ls_goodness_of_fit_ref 1.000
_refine_ls_hydrogen_treatment constr
_refine_ls_matrix_type full
_refine_ls_number_parameters 660
_refine_ls_number_reflns 9377
_refine_ls_number_restraints 1
_refine_ls_restrained_S_all 1.000
_refine_ls_R_factor_all 0.0542
_refine_ls_R_factor_gt 0.0493
_refine_ls_shift/su_max 0.000
_refine_ls_shift/su_mean 0.000
_refine_ls_structure_factor_coef Fsqd
_refine_ls_weighting_details
;
 w=1/[\s^2^(Fo^2^)+(0.0100P)^2^+3.9600P]
 where P=(Fo^2^+2Fc^2^)/3
;
_refine_ls_weighting_scheme calc
_refine_ls_wR_factor_gt 0.1019
_refine_ls_wR_factor_ref 0.1045
_reflns_Friedel_coverage 0.807
_reflns_Friedel_fraction_full 0.981
_reflns_Friedel_fraction_max 0.981
_reflns_number_gt 8656
_reflns_number_total 9377
_reflns_threshold_expression 'I > 2\s(I)'
_cod_data_source_file ja406482q_si_002.cif
_cod_data_source_block 2371
_cod_original_cell_volume 2683.2(5)
_cod_database_code 4120344
_shelx_space_group_comment
;
The symmetry employed for this shelxl refinement is uniquely defined
by the following loop, which should always be used as a source of
symmetry information in preference to the above space-group names.
They are only intended as comments.
;
_shelx_estimated_absorpt_t_min 0.960
_shelx_estimated_absorpt_t_max 0.993

loop_
_space_group_symop_operation_xyz
'x, y, z'
'-x, y+1/2, -z'

loop_
_atom_site_label
_atom_site_type_symbol
_atom_site_fract_x
_atom_site_fract_y
_atom_site_fract_z
_atom_site_U_iso_or_equiv
_atom_site_adp_type
_atom_site_occupancy
_atom_site_site_symmetry_order
_atom_site_calc_flag
_atom_site_refinement_flags_posn
_atom_site_refinement_flags_adp
N1A N 0.7874(3) 0.2319(6) 0.01884(11) 0.0188(8) Uani 1 1 d . .
C1A C 0.8323(3) 0.1194(7) 0.05504(13) 0.0187(9) Uani 1 1 d . .
H1A H 0.8241 -0.0357 0.0496 0.022 Uiso 1 1 calc R U
C2A C 0.7745(3) 0.1695(7) 0.09334(13) 0.0193(9) Uani 1 1 d . .
C3A C 0.6788(3) 0.2466(7) 0.09153(13) 0.0204(10) Uani 1 1 d . .
C4A C 0.6206(3) 0.2998(8) 0.05197(14) 0.0238(10) Uani 1 1 d . .
H4A H 0.6152 0.4555 0.0491 0.029 Uiso 1 1 calc R U
H4B H 0.5503 0.2412 0.0524 0.029 Uiso 1 1 calc R U
C5A C 0.6751(3) 0.2080(7) 0.01524(13) 0.0194(10) Uani 1 1 d . .
C11A C 0.9465(3) 0.1634(8) 0.06022(13) 0.0224(10) Uani 1 1 d . .
C12A C 1.0140(3) 0.0152(8) 0.07703(13) 0.0242(10) Uani 1 1 d . .
H12A H 0.9891 -0.1205 0.0843 0.029 Uiso 1 1 calc R U
C13A C 1.1182(4) 0.0609(9) 0.08354(15) 0.0306(12) Uani 1 1 d . .
H13A H 1.1643 -0.0428 0.0947 0.037 Uiso 1 1 calc R U
C14A C 1.1529(4) 0.2612(9) 0.07334(15) 0.0331(12) Uani 1 1 d . .
H14A H 1.2233 0.2958 0.0783 0.040 Uiso 1 1 calc R U
C15A C 1.0871(3) 0.4099(9) 0.05613(14) 0.0303(11) Uani 1 1 d . .
H15A H 1.1129 0.5442 0.0485 0.036 Uiso 1 1 calc R U
C16A C 0.9829(4) 0.3659(8) 0.04968(14) 0.0247(11) Uani 1 1 d . .
C17A C 0.9113(4) 0.5108(8) 0.02868(14) 0.0264(11) Uani 1 1 d . .
H17A H 0.9310 0.6538 0.0246 0.032 Uiso 1 1 calc R U
C18A C 0.8191(3) 0.4466(8) 0.01520(13) 0.0233(10) Uani 1 1 d . .
H18A H 0.7729 0.5465 0.0028 0.028 Uiso 1 1 calc R U
C21A C 0.8220(3) 0.1093(8) 0.13422(13) 0.0212(10) Uani 1 1 d . .
O21A O 0.8446(3) 0.2308(6) 0.16205(10) 0.0327(8) Uani 1 1 d . .
O22A O 0.8382(2) -0.1022(5) 0.13617(9) 0.0257(7) Uani 1 1 d . .
C23A C 0.8819(4) -0.1869(9) 0.17543(15) 0.0285(11) Uani 1 1 d . .
H23A H 0.8568 -0.3332 0.1792 0.034 Uiso 1 1 calc R U
H23B H 0.8583 -0.0996 0.1984 0.034 Uiso 1 1 calc R U
C24A C 0.9965(4) -0.1877(8) 0.17665(14) 0.0266(11) Uani 1 1 d . .
C25A C 1.0493(4) -0.3634(8) 0.16316(15) 0.0301(11) Uani 1 1 d . .
H25A H 1.0121 -0.4821 0.1525 0.036 Uiso 1 1 calc R U
C26A C 1.1553(4) -0.3678(9) 0.16513(16) 0.0360(13) Uani 1 1 d . .
H26A H 1.1905 -0.4884 0.1555 0.043 Uiso 1 1 calc R U
C27A C 1.2105(4) -0.1964(10) 0.18114(17) 0.0398(14) Uani 1 1 d . .
H27A H 1.2834 -0.2000 0.1827 0.048 Uiso 1 1 calc R U
C28A C 1.1591(4) -0.0198(9) 0.19487(16) 0.0374(13) Uani 1 1 d . .
H28A H 1.1966 0.0983 0.2057 0.045 Uiso 1 1 calc R U
C29A C 1.0526(4) -0.0166(8) 0.19278(14) 0.0301(11) Uani 1 1 d . .
H29A H 1.0175 0.1039 0.2025 0.036 Uiso 1 1 calc R U
O3A O 0.6275(2) 0.2701(5) 0.12622(9) 0.0247(7) Uani 1 1 d . .
Si1A Si 0.54275(9) 0.4458(2) 0.14214(4) 0.0206(3) Uani 1 1 d . .
C31A C 0.5851(4) 0.7161(8) 0.12780(16) 0.0327(12) Uani 1 1 d . .
H31A H 0.6565 0.7374 0.1376 0.049 Uiso 1 1 calc R U
H31B H 0.5414 0.8217 0.1404 0.049 Uiso 1 1 calc R U
H31C H 0.5796 0.7315 0.0978 0.049 Uiso 1 1 calc R U
C32A C 0.4138(3) 0.3882(9) 0.11796(16) 0.0331(12) Uani 1 1 d . .
H32A H 0.4139 0.4182 0.0885 0.050 Uiso 1 1 calc R U
H32B H 0.3625 0.4774 0.1305 0.050 Uiso 1 1 calc R U
H32C H 0.3970 0.2387 0.1221 0.050 Uiso 1 1 calc R U
C33A C 0.5444(4) 0.3994(8) 0.19921(14) 0.0254(10) Uani 1 1 d . .
C34A C 0.4567(4) 0.5189(9) 0.21821(15) 0.0359(13) Uani 1 1 d . .
H34A H 0.3911 0.4705 0.2056 0.054 Uiso 1 1 calc R U
H34B H 0.4645 0.6711 0.2133 0.054 Uiso 1 1 calc R U
H34C H 0.4583 0.4918 0.2478 0.054 Uiso 1 1 calc R U
C35A C 0.5322(5) 0.1607(9) 0.20770(16) 0.0397(14) Uani 1 1 d . .
H35A H 0.5320 0.1368 0.2374 0.060 Uiso 1 1 calc R U
H35B H 0.5894 0.0832 0.1964 0.060 Uiso 1 1 calc R U
H35C H 0.4674 0.1105 0.1947 0.060 Uiso 1 1 calc R U
C36A C 0.6476(4) 0.4757(9) 0.21946(15) 0.0373(13) Uani 1 1 d . .
H36A H 0.6539 0.6291 0.2159 0.056 Uiso 1 1 calc R U
H36B H 0.7043 0.4043 0.2065 0.056 Uiso 1 1 calc R U
H36C H 0.6499 0.4418 0.2488 0.056 Uiso 1 1 calc R U
C41A C 0.6501(3) -0.0226(7) 0.01129(14) 0.0227(10) Uani 1 1 d . .
N41A N 0.6244(3) -0.1969(7) 0.00878(13) 0.0310(10) Uani 1 1 d . .
C51A C 0.6358(4) 0.3052(8) -0.02432(15) 0.0245(10) Uani 1 1 d . .
N51A N 0.6053(3) 0.3790(7) -0.05436(13) 0.0358(11) Uani 1 1 d . .
N1B N 0.2826(2) 0.6486(5) 0.48079(10) 0.0110(7) Uani 1 1 d . .
C1B C 0.3184(3) 0.7628(7) 0.44468(12) 0.0129(8) Uani 1 1 d . .
H1B H 0.3110 0.9178 0.4501 0.015 Uiso 1 1 calc R U
C2B C 0.2519(3) 0.7100(6) 0.40611(12) 0.0129(8) Uani 1 1 d . .
C3B C 0.1573(3) 0.6318(6) 0.40769(12) 0.0129(8) Uani 1 1 d . .
C4B C 0.1072(3) 0.5799(7) 0.44719(12) 0.0147(9) Uani 1 1 d . .
H4C H 0.1018 0.4243 0.4502 0.018 Uiso 1 1 calc R U
H4D H 0.0371 0.6398 0.4464 0.018 Uiso 1 1 calc R U
C5B C 0.1706(3) 0.6720(6) 0.48434(12) 0.0123(8) Uani 1 1 d . .
C11B C 0.4321(3) 0.7181(7) 0.43995(12) 0.0138(9) Uani 1 1 d . .
C12B C 0.4950(3) 0.8664(7) 0.42368(12) 0.0166(9) Uani 1 1 d . .
H12B H 0.4683 1.0017 0.4162 0.020 Uiso 1 1 calc R U
C13B C 0.5984(3) 0.8211(8) 0.41787(13) 0.0206(10) Uani 1 1 d . .
H13B H 0.6419 0.9260 0.4071 0.025 Uiso 1 1 calc R U
C14B C 0.6368(3) 0.6210(8) 0.42796(13) 0.0231(10) Uani 1 1 d . .
H14B H 0.7062 0.5877 0.4234 0.028 Uiso 1 1 calc R U
C15B C 0.5739(3) 0.4704(7) 0.44468(12) 0.0188(9) Uani 1 1 d . .
H15B H 0.6011 0.3354 0.4521 0.023 Uiso 1 1 calc R U
C16B C 0.4708(3) 0.5154(7) 0.45076(12) 0.0157(9) Uani 1 1 d . .
C17B C 0.4040(3) 0.3686(7) 0.47100(12) 0.0173(9) Uani 1 1 d . .
H17B H 0.4244 0.2252 0.4747 0.021 Uiso 1 1 calc R U
C18B C 0.3150(3) 0.4326(7) 0.48429(11) 0.0158(8) Uani 1 1 d . .
H18B H 0.2715 0.3325 0.4965 0.019 Uiso 1 1 calc R U
C21B C 0.2919(3) 0.7647(7) 0.36521(13) 0.0150(9) Uani 1 1 d . .
O21B O 0.3096(2) 0.6403(5) 0.33864(9) 0.0245(7) Uani 1 1 d . .
O22B O 0.3062(2) 0.9762(5) 0.36235(9) 0.0185(7) Uani 1 1 d . .
C23B C 0.3423(3) 1.0572(8) 0.32337(14) 0.0245(11) Uani 1 1 d . .
H23C H 0.3154 1.2023 0.3187 0.029 Uiso 1 1 calc R U
H23D H 0.3152 0.9665 0.3006 0.029 Uiso 1 1 calc R U
C24B C 0.4576(3) 1.0615(7) 0.32336(13) 0.0188(10) Uani 1 1 d . .
C25B C 0.5102(3) 1.2429(7) 0.33633(13) 0.0219(10) Uani 1 1 d . .
H25B H 0.4735 1.3632 0.3452 0.026 Uiso 1 1 calc R U
C26B C 0.6172(3) 1.2478(7) 0.33632(14) 0.0241(10) Uani 1 1 d . .
H26B H 0.6531 1.3714 0.3454 0.029 Uiso 1 1 calc R U
C27B C 0.6716(3) 1.0741(8) 0.32316(15) 0.0287(11) Uani 1 1 d . .
H27B H 0.7443 1.0792 0.3229 0.034 Uiso 1 1 calc R U
C28B C 0.6192(4) 0.8926(7) 0.31038(14) 0.0249(10) Uani 1 1 d . .
H28B H 0.6562 0.7726 0.3016 0.030 Uiso 1 1 calc R U
C29B C 0.5124(3) 0.8863(7) 0.31050(13) 0.0228(10) Uani 1 1 d . .
H29B H 0.4768 0.7618 0.3018 0.027 Uiso 1 1 calc R U
O3B O 0.0981(2) 0.6054(5) 0.37273(8) 0.0151(6) Uani 1 1 d . .
Si1B Si 0.00984(8) 0.42701(18) 0.35697(3) 0.0133(2) Uani 1 1 d . .
C31B C 0.0556(4) 0.1589(7) 0.37200(14) 0.0232(10) Uani 1 1 d . .
H31D H 0.1265 0.1407 0.3640 0.035 Uiso 1 1 calc R U
H31E H 0.0118 0.0522 0.3581 0.035 Uiso 1 1 calc R U
H31F H 0.0527 0.1421 0.4018 0.035 Uiso 1 1 calc R U
C32B C -0.1136(3) 0.4876(8) 0.38123(14) 0.0231(10) Uani 1 1 d . .
H32D H -0.1048 0.4687 0.4110 0.035 Uiso 1 1 calc R U
H32E H -0.1671 0.3916 0.3702 0.035 Uiso 1 1 calc R U
H32F H -0.1335 0.6344 0.3751 0.035 Uiso 1 1 calc R U
C33B C -0.0012(3) 0.4712(7) 0.29968(13) 0.0195(9) Uani 1 1 d . .
C34B C -0.0895(4) 0.3384(8) 0.28004(14) 0.0256(11) Uani 1 1 d . .
H34D H -0.1537 0.3762 0.2925 0.038 Uiso 1 1 calc R U
H34E H -0.0752 0.1876 0.2846 0.038 Uiso 1 1 calc R U
H34F H -0.0956 0.3667 0.2505 0.038 Uiso 1 1 calc R U
C35B C -0.0218(4) 0.7067(8) 0.29117(15) 0.0337(12) Uani 1 1 d . .
H35D H 0.0356 0.7911 0.3028 0.051 Uiso 1 1 calc R U
H35E H -0.0852 0.7492 0.3038 0.051 Uiso 1 1 calc R U
H35F H -0.0289 0.7303 0.2614 0.051 Uiso 1 1 calc R U
C36B C 0.0998(3) 0.4073(9) 0.28042(14) 0.0312(12) Uani 1 1 d . .
H36D H 0.0956 0.4408 0.2510 0.047 Uiso 1 1 calc R U
H36E H 0.1111 0.2549 0.2841 0.047 Uiso 1 1 calc R U
H36F H 0.1570 0.4855 0.2939 0.047 Uiso 1 1 calc R U
C41B C 0.1467(3) 0.9046(7) 0.48805(12) 0.0148(9) Uani 1 1 d . .
N41B N 0.1220(3) 1.0763(6) 0.49077(12) 0.0221(8) Uani 1 1 d . .
C51B C 0.1410(3) 0.5753(7) 0.52373(13) 0.0143(9) Uani 1 1 d . .
N42B N 0.1178(3) 0.5001(6) 0.55362(12) 0.0241(9) Uani 1 1 d . .

loop_
_atom_site_aniso_label
_atom_site_aniso_U_11
_atom_site_aniso_U_22
_atom_site_aniso_U_33
_atom_site_aniso_U_23
_atom_site_aniso_U_13
_atom_site_aniso_U_12
N1A 0.0223(19) 0.0143(19) 0.0196(19) 0.0022(15) -0.0012(15) -0.0004(15)
C1A 0.022(2) 0.016(2) 0.018(2) 0.0032(19) -0.0011(17) -0.0010(18)
C2A 0.023(2) 0.018(2) 0.018(2) 0.0001(18) 0.0006(18) -0.0014(18)
C3A 0.024(2) 0.017(2) 0.021(2) -0.0014(19) 0.0011(18) 0.0012(19)
C4A 0.023(2) 0.020(2) 0.028(3) 0.003(2) -0.0025(19) 0.001(2)
C5A 0.024(2) 0.015(2) 0.019(2) 0.0017(18) -0.0031(18) -0.0008(18)
C11A 0.022(2) 0.027(3) 0.018(2) -0.004(2) 0.0024(18) 0.002(2)
C12A 0.025(2) 0.032(3) 0.017(2) -0.001(2) 0.0038(18) -0.002(2)
C13A 0.023(2) 0.045(3) 0.024(3) -0.001(2) -0.002(2) 0.002(2)
C14A 0.020(2) 0.050(4) 0.029(3) -0.012(3) -0.002(2) -0.004(2)
C15A 0.027(2) 0.037(3) 0.028(3) -0.006(2) 0.0045(19) -0.008(2)
C16A 0.026(2) 0.027(3) 0.022(2) -0.003(2) 0.0063(19) -0.004(2)
C17A 0.035(3) 0.021(2) 0.024(2) 0.001(2) 0.006(2) -0.005(2)
C18A 0.030(2) 0.017(2) 0.023(2) 0.000(2) 0.0048(18) -0.002(2)
C21A 0.017(2) 0.025(3) 0.022(2) -0.002(2) 0.0019(17) 0.004(2)
O21A 0.035(2) 0.036(2) 0.0264(19) -0.0078(17) -0.0063(15) 0.0064(17)
O22A 0.0276(17) 0.0237(19) 0.0253(17) 0.0087(15) -0.0027(13) 0.0013(14)
C23A 0.028(3) 0.033(3) 0.024(3) 0.012(2) -0.001(2) 0.006(2)
C24A 0.030(3) 0.032(3) 0.018(2) 0.007(2) 0.0020(19) 0.005(2)
C25A 0.038(3) 0.027(3) 0.025(3) 0.003(2) -0.001(2) 0.004(2)
C26A 0.036(3) 0.033(3) 0.039(3) 0.002(3) 0.005(2) 0.017(3)
C27A 0.023(3) 0.052(4) 0.043(3) 0.003(3) -0.003(2) 0.011(3)
C28A 0.033(3) 0.040(3) 0.038(3) -0.002(3) -0.009(2) 0.003(2)
C29A 0.036(3) 0.031(3) 0.023(2) 0.001(2) -0.001(2) 0.009(2)
O3A 0.0263(17) 0.0259(18) 0.0222(17) 0.0034(14) 0.0027(13) 0.0059(15)
Si1A 0.0226(6) 0.0175(6) 0.0216(6) -0.0001(5) -0.0003(5) 0.0016(5)
C31A 0.040(3) 0.022(3) 0.035(3) 0.000(2) 0.002(2) -0.001(2)
C32A 0.022(2) 0.036(3) 0.042(3) 0.003(2) -0.001(2) 0.005(2)
C33A 0.029(2) 0.022(3) 0.024(2) 0.003(2) 0.0005(19) 0.000(2)
C34A 0.050(3) 0.034(3) 0.025(3) -0.004(2) 0.008(2) 0.007(3)
C35A 0.063(4) 0.031(3) 0.026(3) 0.004(2) 0.010(3) 0.009(3)
C36A 0.043(3) 0.043(4) 0.025(3) -0.003(2) -0.005(2) 0.004(3)
C41A 0.025(2) 0.019(3) 0.024(2) 0.000(2) -0.0017(18) 0.005(2)
N41A 0.031(2) 0.023(2) 0.039(3) 0.0000(19) -0.0021(19) -0.0003(19)
C51A 0.026(3) 0.023(3) 0.024(3) -0.001(2) 0.001(2) -0.003(2)
N51A 0.044(3) 0.035(3) 0.027(2) 0.005(2) -0.0091(19) -0.004(2)
N1B 0.0110(16) 0.0085(17) 0.0133(17) 0.0017(13) 0.0004(13) -0.0009(13)
C1B 0.016(2) 0.009(2) 0.014(2) 0.0015(17) 0.0008(16) -0.0002(17)
C2B 0.015(2) 0.011(2) 0.012(2) 0.0000(16) -0.0012(16) 0.0009(16)
C3B 0.015(2) 0.008(2) 0.015(2) -0.0011(17) -0.0027(16) 0.0016(16)
C4B 0.012(2) 0.012(2) 0.019(2) 0.0007(17) 0.0001(16) -0.0006(17)
C5B 0.014(2) 0.009(2) 0.014(2) 0.0003(16) 0.0022(16) 0.0001(16)
C11B 0.0103(19) 0.020(2) 0.011(2) -0.0024(17) -0.0010(15) -0.0002(17)
C12B 0.014(2) 0.021(2) 0.015(2) -0.0001(18) -0.0019(16) -0.0007(17)
C13B 0.015(2) 0.031(3) 0.016(2) -0.0021(19) 0.0024(17) -0.0038(19)
C14B 0.014(2) 0.038(3) 0.018(2) -0.006(2) 0.0019(17) 0.008(2)
C15B 0.015(2) 0.023(2) 0.018(2) -0.0032(19) -0.0025(16) 0.0054(19)
C16B 0.017(2) 0.019(2) 0.011(2) -0.0046(17) -0.0032(16) 0.0030(17)
C17B 0.018(2) 0.013(2) 0.020(2) 0.0021(17) -0.0026(17) 0.0045(17)
C18B 0.022(2) 0.010(2) 0.015(2) 0.0030(18) -0.0016(16) 0.0022(19)
C21B 0.0070(19) 0.020(2) 0.018(2) 0.0012(19) -0.0024(16) -0.0024(17)
O21B 0.0286(17) 0.0279(18) 0.0176(16) -0.0060(15) 0.0069(13) -0.0086(15)
O22B 0.0185(15) 0.0136(16) 0.0237(16) 0.0065(13) 0.0048(12) -0.0007(12)
C23B 0.022(2) 0.028(3) 0.024(3) 0.013(2) 0.0023(19) -0.006(2)
C24B 0.020(2) 0.023(3) 0.014(2) 0.0073(18) 0.0019(17) -0.0028(19)
C25B 0.028(2) 0.018(2) 0.020(2) 0.004(2) 0.0044(18) -0.001(2)
C26B 0.027(3) 0.019(2) 0.026(3) 0.002(2) 0.0018(19) -0.008(2)
C27B 0.020(2) 0.036(3) 0.030(3) 0.007(2) 0.006(2) -0.005(2)
C28B 0.029(2) 0.020(3) 0.026(2) -0.001(2) 0.0107(19) -0.001(2)
C29B 0.030(2) 0.018(2) 0.021(2) 0.0011(19) 0.0039(18) -0.004(2)
O3B 0.0155(14) 0.0146(15) 0.0152(15) 0.0018(12) -0.0001(11) -0.0061(12)
Si1B 0.0121(5) 0.0107(6) 0.0170(5) -0.0001(5) -0.0002(4) -0.0013(5)
C31B 0.029(2) 0.016(2) 0.025(3) 0.0018(19) 0.0005(19) 0.003(2)
C32B 0.010(2) 0.029(3) 0.030(3) 0.001(2) 0.0032(17) -0.0037(18)
C33B 0.021(2) 0.019(2) 0.018(2) 0.0015(19) -0.0017(17) -0.0040(19)
C34B 0.026(2) 0.027(3) 0.023(2) -0.003(2) -0.0055(19) -0.004(2)
C35B 0.056(3) 0.023(3) 0.022(3) 0.005(2) -0.008(2) -0.005(2)
C36B 0.026(2) 0.046(3) 0.021(2) -0.004(2) 0.0030(18) -0.006(2)
C41B 0.0135(19) 0.012(2) 0.019(2) 0.0011(18) 0.0004(15) -0.0015(17)
N41B 0.0221(19) 0.014(2) 0.030(2) -0.0012(17) 0.0064(16) -0.0003(17)
C51B 0.013(2) 0.013(2) 0.017(2) -0.0016(18) 0.0015(16) 0.0012(17)
N42B 0.029(2) 0.021(2) 0.022(2) 0.0003(17) 0.0044(16) 0.0027(17)

loop_
_atom_type_symbol
_atom_type_description
_atom_type_scat_dispersion_real
_atom_type_scat_dispersion_imag
_atom_type_scat_source
C C 0.0033 0.0016 'International Tables Vol C Tables 4.2.6.8 and 6.1.1.4'
H H 0.0000 0.0000 'International Tables Vol C Tables 4.2.6.8 and 6.1.1.4'
N N 0.0061 0.0033 'International Tables Vol C Tables 4.2.6.8 and 6.1.1.4'
O O 0.0106 0.0060 'International Tables Vol C Tables 4.2.6.8 and 6.1.1.4'
Si Si 0.0817 0.0704 'International Tables Vol C Tables 4.2.6.8 and 6.1.1.4'

loop_
_geom_angle_atom_site_label_1
_geom_angle_atom_site_label_2
_geom_angle_atom_site_label_3
_geom_angle
C18A N1A C5A 112.6(3)
C18A N1A C1A 114.8(3)
C5A N1A C1A 111.7(3)
N1A C1A C11A 110.6(3)
N1A C1A C2A 111.2(3)
C11A C1A C2A 113.2(4)
N1A C1A H1A 107.2
C11A C1A H1A 107.2
C2A C1A H1A 107.2
C3A C2A C21A 118.6(4)
C3A C2A C1A 122.5(4)
C21A C2A C1A 118.6(4)
C2A C3A O3A 120.2(4)
C2A C3A C4A 123.4(4)
O3A C3A C4A 116.3(4)
C3A C4A C5A 110.5(4)
C3A C4A H4A 109.5
C5A C4A H4A 109.5
C3A C4A H4B 109.5
C5A C4A H4B 109.5
H4A C4A H4B 108.1
N1A C5A C51A 108.9(4)
N1A C5A C41A 108.6(4)
C51A C5A C41A 105.1(4)
N1A C5A C4A 113.4(4)
C51A C5A C4A 111.4(4)
C41A C5A C4A 109.1(4)
C12A C11A C16A 119.6(4)
C12A C11A C1A 121.6(4)
C16A C11A C1A 118.6(4)
C11A C12A C13A 121.2(5)
C11A C12A H12A 119.4
C13A C12A H12A 119.4
C14A C13A C12A 118.6(5)
C14A C13A H13A 120.7
C12A C13A H13A 120.7
C15A C14A C13A 121.0(5)
C15A C14A H14A 119.5
C13A C14A H14A 119.5
C14A C15A C16A 120.8(5)
C14A C15A H15A 119.6
C16A C15A H15A 119.6
C15A C16A C11A 118.7(5)
C15A C16A C17A 123.1(4)
C11A C16A C17A 117.9(4)
C18A C17A C16A 121.1(4)
C18A C17A H17A 119.5
C16A C17A H17A 119.5
C17A C18A N1A 121.8(4)
C17A C18A H18A 119.1
N1A C18A H18A 119.1
O21A C21A O22A 123.9(4)
O21A C21A C2A 125.6(4)
O22A C21A C2A 110.5(4)
C21A O22A C23A 116.8(4)
O22A C23A C24A 111.6(4)
O22A C23A H23A 109.3
C24A C23A H23A 109.3
O22A C23A H23B 109.3
C24A C23A H23B 109.3
H23A C23A H23B 108.0
C25A C24A C29A 118.6(4)
C25A C24A C23A 120.4(5)
C29A C24A C23A 121.0(5)
C26A C25A C24A 120.8(5)
C26A C25A H25A 119.6
C24A C25A H25A 119.6
C25A C26A C27A 120.1(5)
C25A C26A H26A 119.9
C27A C26A H26A 119.9
C28A C27A C26A 119.8(5)
C28A C27A H27A 120.1
C26A C27A H27A 120.1
C27A C28A C29A 119.7(5)
C27A C28A H28A 120.2
C29A C28A H28A 120.2
C28A C29A C24A 120.9(5)
C28A C29A H29A 119.5
C24A C29A H29A 119.5
C3A O3A Si1A 134.2(3)
O3A Si1A C32A 109.8(2)
O3A Si1A C31A 108.8(2)
C32A Si1A C31A 110.3(2)
O3A Si1A C33A 103.19(19)
C32A Si1A C33A 110.8(2)
C31A Si1A C33A 113.7(2)
Si1A C31A H31A 109.5
Si1A C31A H31B 109.5
H31A C31A H31B 109.5
Si1A C31A H31C 109.5
H31A C31A H31C 109.5
H31B C31A H31C 109.5
Si1A C32A H32A 109.5
Si1A C32A H32B 109.5
H32A C32A H32B 109.5
Si1A C32A H32C 109.5
H32A C32A H32C 109.5
H32B C32A H32C 109.5
C34A C33A C35A 108.9(4)
C34A C33A C36A 109.1(4)
C35A C33A C36A 108.9(4)
C34A C33A Si1A 110.6(3)
C35A C33A Si1A 109.5(3)
C36A C33A Si1A 109.9(3)
C33A C34A H34A 109.5
C33A C34A H34B 109.5
H34A C34A H34B 109.5
C33A C34A H34C 109.5
H34A C34A H34C 109.5
H34B C34A H34C 109.5
C33A C35A H35A 109.5
C33A C35A H35B 109.5
H35A C35A H35B 109.5
C33A C35A H35C 109.5
H35A C35A H35C 109.5
H35B C35A H35C 109.5
C33A C36A H36A 109.5
C33A C36A H36B 109.5
H36A C36A H36B 109.5
C33A C36A H36C 109.5
H36A C36A H36C 109.5
H36B C36A H36C 109.5
N41A C41A C5A 175.6(5)
N51A C51A C5A 179.6(5)
C18B N1B C1B 115.1(3)
C18B N1B C5B 112.3(3)
C1B N1B C5B 111.5(3)
N1B C1B C11B 109.8(3)
N1B C1B C2B 111.1(3)
C11B C1B C2B 113.1(3)
N1B C1B H1B 107.5
C11B C1B H1B 107.5
C2B C1B H1B 107.5
C3B C2B C21B 119.0(4)
C3B C2B C1B 122.6(4)
C21B C2B C1B 118.2(3)
C2B C3B O3B 120.2(4)
C2B C3B C4B 123.7(4)
O3B C3B C4B 116.0(3)
C3B C4B C5B 110.4(3)
C3B C4B H4C 109.6
C5B C4B H4C 109.6
C3B C4B H4D 109.6
C5B C4B H4D 109.6
H4C C4B H4D 108.1
N1B C5B C51B 109.0(3)
N1B C5B C41B 108.3(3)
C51B C5B C41B 105.5(3)
N1B C5B C4B 113.2(3)
C51B C5B C4B 111.6(3)
C41B C5B C4B 108.9(3)
C12B C11B C16B 120.1(4)
C12B C11B C1B 121.1(4)
C16B C11B C1B 118.7(4)
C11B C12B C13B 120.8(4)
C11B C12B H12B 119.6
C13B C12B H12B 119.6
C14B C13B C12B 119.4(4)
C14B C13B H13B 120.3
C12B C13B H13B 120.3
C15B C14B C13B 120.2(4)
C15B C14B H14B 119.9
C13B C14B H14B 119.9
C14B C15B C16B 120.6(4)
C14B C15B H15B 119.7
C16B C15B H15B 119.7
C15B C16B C11B 118.9(4)
C15B C16B C17B 122.5(4)
C11B C16B C17B 118.4(4)
C18B C17B C16B 120.6(4)
C18B C17B H17B 119.7
C16B C17B H17B 119.7
C17B C18B N1B 121.8(4)
C17B C18B H18B 119.1
N1B C18B H18B 119.1
O21B C21B O22B 124.4(4)
O21B C21B C2B 125.4(4)
O22B C21B C2B 110.2(4)
C21B O22B C23B 117.1(3)
O22B C23B C24B 111.7(3)
O22B C23B H23C 109.3
C24B C23B H23C 109.3
O22B C23B H23D 109.3
C24B C23B H23D 109.3
H23C C23B H23D 107.9
C25B C24B C29B 119.5(4)
C25B C24B C23B 119.6(4)
C29B C24B C23B 120.9(4)
C24B C25B C26B 119.8(4)
C24B C25B H25B 120.1
C26B C25B H25B 120.1
C27B C26B C25B 120.6(4)
C27B C26B H26B 119.7
C25B C26B H26B 119.7
C26B C27B C28B 119.6(4)
C26B C27B H27B 120.2
C28B C27B H27B 120.2
C27B C28B C29B 120.0(4)
C27B C28B H28B 120.0
C29B C28B H28B 120.0
C24B C29B C28B 120.4(4)
C24B C29B H29B 119.8
C28B C29B H29B 119.8
C3B O3B Si1B 134.1(3)
O3B Si1B C31B 109.01(19)
O3B Si1B C32B 109.08(18)
C31B Si1B C32B 110.4(2)
O3B Si1B C33B 102.83(17)
C31B Si1B C33B 113.9(2)
C32B Si1B C33B 111.3(2)
Si1B C31B H31D 109.5
Si1B C31B H31E 109.5
H31D C31B H31E 109.5
Si1B C31B H31F 109.5
H31D C31B H31F 109.5
H31E C31B H31F 109.5
Si1B C32B H32D 109.5
Si1B C32B H32E 109.5
H32D C32B H32E 109.5
Si1B C32B H32F 109.5
H32D C32B H32F 109.5
H32E C32B H32F 109.5
C35B C33B C34B 109.4(4)
C35B C33B C36B 109.0(4)
C34B C33B C36B 109.0(4)
C35B C33B Si1B 109.1(3)
C34B C33B Si1B 110.5(3)
C36B C33B Si1B 109.8(3)
C33B C34B H34D 109.5
C33B C34B H34E 109.5
H34D C34B H34E 109.5
C33B C34B H34F 109.5
H34D C34B H34F 109.5
H34E C34B H34F 109.5
C33B C35B H35D 109.5
C33B C35B H35E 109.5
H35D C35B H35E 109.5
C33B C35B H35F 109.5
H35D C35B H35F 109.5
H35E C35B H35F 109.5
C33B C36B H36D 109.5
C33B C36B H36E 109.5
H36D C36B H36E 109.5
C33B C36B H36F 109.5
H36D C36B H36F 109.5
H36E C36B H36F 109.5
N41B C41B C5B 175.5(4)
N42B C51B C5B 179.4(5)

loop_
_geom_bond_atom_site_label_1
_geom_bond_atom_site_label_2
_geom_bond_distance
N1A C18A 1.425(6)
N1A C5A 1.472(6)
N1A C1A 1.474(5)
C1A C11A 1.518(6)
C1A C2A 1.523(6)
C1A H1A 1.0000
C2A C3A 1.339(6)
C2A C21A 1.491(6)
C3A O3A 1.350(5)
C3A C4A 1.502(6)
C4A C5A 1.536(6)
C4A H4A 0.9900
C4A H4B 0.9900
C5A C51A 1.496(6)
C5A C41A 1.496(6)
C11A C12A 1.380(7)
C11A C16A 1.413(7)
C12A C13A 1.396(6)
C12A H12A 0.9500
C13A C14A 1.390(8)
C13A H13A 0.9500
C14A C15A 1.374(8)
C14A H14A 0.9500
C15A C16A 1.394(6)
C15A H15A 0.9500
C16A C17A 1.455(7)
C17A C18A 1.324(6)
C17A H17A 0.9500
C18A H18A 0.9500
C21A O21A 1.213(5)
C21A O22A 1.353(6)
O22A C23A 1.476(5)
C23A C24A 1.494(6)
C23A H23A 0.9900
C23A H23B 0.9900
C24A C25A 1.389(7)
C24A C29A 1.394(7)
C25A C26A 1.383(7)
C25A H25A 0.9500
C26A C27A 1.388(8)
C26A H26A 0.9500
C27A C28A 1.387(8)
C27A H27A 0.9500
C28A C29A 1.389(7)
C28A H28A 0.9500
C29A H29A 0.9500
O3A Si1A 1.667(3)
Si1A C32A 1.859(5)
Si1A C31A 1.860(5)
Si1A C33A 1.882(5)
C31A H31A 0.9800
C31A H31B 0.9800
C31A H31C 0.9800
C32A H32A 0.9800
C32A H32B 0.9800
C32A H32C 0.9800
C33A C34A 1.527(7)
C33A C35A 1.542(7)
C33A C36A 1.548(7)
C34A H34A 0.9800
C34A H34B 0.9800
C34A H34C 0.9800
C35A H35A 0.9800
C35A H35B 0.9800
C35A H35C 0.9800
C36A H36A 0.9800
C36A H36B 0.9800
C36A H36C 0.9800
C41A N41A 1.152(6)
C51A N51A 1.138(6)
N1B C18B 1.431(5)
N1B C1B 1.476(5)
N1B C5B 1.479(5)
C1B C11B 1.526(5)
C1B C2B 1.529(5)
C1B H1B 1.0000
C2B C3B 1.334(6)
C2B C21B 1.496(6)
C3B O3B 1.355(5)
C3B C4B 1.508(5)
C4B C5B 1.546(5)
C4B H4C 0.9900
C4B H4D 0.9900
C5B C51B 1.490(6)
C5B C41B 1.508(6)
C11B C12B 1.370(6)
C11B C16B 1.414(6)
C12B C13B 1.401(6)
C12B H12B 0.9500
C13B C14B 1.393(7)
C13B H13B 0.9500
C14B C15B 1.385(6)
C14B H14B 0.9500
C15B C16B 1.400(6)
C15B H15B 0.9500
C16B C17B 1.453(6)
C17B C18B 1.322(6)
C17B H17B 0.9500
C18B H18B 0.9500
C21B O21B 1.200(5)
C21B O22B 1.352(5)
O22B C23B 1.469(5)
C23B C24B 1.505(6)
C23B H23C 0.9900
C23B H23D 0.9900
C24B C25B 1.391(6)
C24B C29B 1.393(6)
C25B C26B 1.398(6)
C25B H25B 0.9500
C26B C27B 1.386(7)
C26B H26B 0.9500
C27B C28B 1.388(7)
C27B H27B 0.9500
C28B C29B 1.396(6)
C28B H28B 0.9500
C29B H29B 0.9500
O3B Si1B 1.674(3)
Si1B C31B 1.853(5)
Si1B C32B 1.869(4)
Si1B C33B 1.887(4)
C31B H31D 0.9800
C31B H31E 0.9800
C31B H31F 0.9800
C32B H32D 0.9800
C32B H32E 0.9800
C32B H32F 0.9800
C33B C35B 1.534(7)
C33B C34B 1.539(6)
C33B C36B 1.542(6)
C34B H34D 0.9800
C34B H34E 0.9800
C34B H34F 0.9800
C35B H35D 0.9800
C35B H35E 0.9800
C35B H35F 0.9800
C36B H36D 0.9800
C36B H36E 0.9800
C36B H36F 0.9800
C41B N41B 1.136(6)
C51B N42B 1.138(5)

loop_
_geom_torsion_atom_site_label_1
_geom_torsion_atom_site_label_2
_geom_torsion_atom_site_label_3
_geom_torsion_atom_site_label_4
_geom_torsion
C18A N1A C1A C11A -45.1(5)
C5A N1A C1A C11A -174.8(3)
C18A N1A C1A C2A 81.6(4)
C5A N1A C1A C2A -48.1(5)
N1A C1A C2A C3A 19.9(6)
C11A C1A C2A C3A 145.1(4)
N1A C1A C2A C21A -166.7(4)
C11A C1A C2A C21A -41.5(5)
C21A C2A C3A O3A 0.5(7)
C1A C2A C3A O3A 173.9(4)
C21A C2A C3A C4A -176.0(4)
C1A C2A C3A C4A -2.6(7)
C2A C3A C4A C5A 12.8(6)
O3A C3A C4A C5A -163.9(4)
C18A N1A C5A C51A 55.2(5)
C1A N1A C5A C51A -173.9(4)
C18A N1A C5A C41A 169.2(4)
C1A N1A C5A C41A -59.9(5)
C18A N1A C5A C4A -69.4(5)
C1A N1A C5A C4A 61.5(5)
C3A C4A C5A N1A -41.5(5)
C3A C4A C5A C51A -164.8(4)
C3A C4A C5A C41A 79.6(5)
N1A C1A C11A C12A -148.7(4)
C2A C1A C11A C12A 85.7(5)
N1A C1A C11A C16A 35.0(5)
C2A C1A C11A C16A -90.6(5)
C16A C11A C12A C13A -0.5(7)
C1A C11A C12A C13A -176.8(4)
C11A C12A C13A C14A 1.0(7)
C12A C13A C14A C15A -1.8(7)
C13A C14A C15A C16A 2.1(7)
C14A C15A C16A C11A -1.6(7)
C14A C15A C16A C17A -175.0(5)
C12A C11A C16A C15A 0.8(6)
C1A C11A C16A C15A 177.2(4)
C12A C11A C16A C17A 174.6(4)
C1A C11A C16A C17A -9.1(6)
C15A C16A C17A C18A 165.0(4)
C11A C16A C17A C18A -8.4(7)
C16A C17A C18A N1A -2.9(7)
C5A N1A C18A C17A 160.6(4)
C1A N1A C18A C17A 31.4(6)
C3A C2A C21A O21A -66.6(6)
C1A C2A C21A O21A 119.7(5)
C3A C2A C21A O22A 114.1(5)
C1A C2A C21A O22A -59.6(5)
O21A C21A O22A C23A 2.7(6)
C2A C21A O22A C23A -178.1(3)
C21A O22A C23A C24A -89.4(5)
O22A C23A C24A C25A -90.4(5)
O22A C23A C24A C29A 92.2(5)
C29A C24A C25A C26A -0.9(7)
C23A C24A C25A C26A -178.3(4)
C24A C25A C26A C27A 0.7(8)
C25A C26A C27A C28A -0.5(8)
C26A C27A C28A C29A 0.5(8)
C27A C28A C29A C24A -0.7(8)
C25A C24A C29A C28A 0.9(7)
C23A C24A C29A C28A 178.3(4)
C2A C3A O3A Si1A 145.3(4)
C4A C3A O3A Si1A -37.9(6)
C3A O3A Si1A C32A 78.3(5)
C3A O3A Si1A C31A -42.5(5)
C3A O3A Si1A C33A -163.6(4)
O3A Si1A C33A C34A -169.6(3)
C32A Si1A C33A C34A -52.2(4)
C31A Si1A C33A C34A 72.7(4)
O3A Si1A C33A C35A -49.6(4)
C32A Si1A C33A C35A 67.8(4)
C31A Si1A C33A C35A -167.3(4)
O3A Si1A C33A C36A 69.9(4)
C32A Si1A C33A C36A -172.7(4)
C31A Si1A C33A C36A -47.8(4)
C18B N1B C1B C11B -45.5(4)
C5B N1B C1B C11B -174.9(3)
C18B N1B C1B C2B 80.4(4)
C5B N1B C1B C2B -49.0(4)
N1B C1B C2B C3B 20.6(5)
C11B C1B C2B C3B 144.5(4)
N1B C1B C2B C21B -164.3(3)
C11B C1B C2B C21B -40.4(5)
C21B C2B C3B O3B -1.0(6)
C1B C2B C3B O3B 174.1(3)
C21B C2B C3B C4B -177.3(4)
C1B C2B C3B C4B -2.2(6)
C2B C3B C4B C5B 11.7(6)
O3B C3B C4B C5B -164.8(3)
C18B N1B C5B C51B 55.6(4)
C1B N1B C5B C51B -173.5(3)
C18B N1B C5B C41B 169.8(3)
C1B N1B C5B C41B -59.2(4)
C18B N1B C5B C4B -69.3(4)
C1B N1B C5B C4B 61.6(4)
C3B C4B C5B N1B -40.6(4)
C3B C4B C5B C51B -164.1(3)
C3B C4B C5B C41B 79.9(4)
N1B C1B C11B C12B -148.6(4)
C2B C1B C11B C12B 86.7(5)
N1B C1B C11B C16B 34.6(5)
C2B C1B C11B C16B -90.1(4)
C16B C11B C12B C13B -0.6(6)
C1B C11B C12B C13B -177.4(4)
C11B C12B C13B C14B 1.4(6)
C12B C13B C14B C15B -1.8(6)
C13B C14B C15B C16B 1.5(6)
C14B C15B C16B C11B -0.7(6)
C14B C15B C16B C17B -175.3(4)
C12B C11B C16B C15B 0.2(6)
C1B C11B C16B C15B 177.1(4)
C12B C11B C16B C17B 175.1(4)
C1B C11B C16B C17B -8.1(5)
C15B C16B C17B C18B 165.0(4)
C11B C16B C17B C18B -9.6(6)
C16B C17B C18B N1B -2.4(6)
C1B N1B C18B C17B 31.9(5)
C5B N1B C18B C17B 160.9(4)
C3B C2B C21B O21B -66.4(6)
C1B C2B C21B O21B 118.3(5)
C3B C2B C21B O22B 113.9(4)
C1B C2B C21B O22B -61.4(5)
O21B C21B O22B C23B 2.2(6)
C2B C21B O22B C23B -178.1(3)
C21B O22B C23B C24B -89.3(5)
O22B C23B C24B C25B -91.2(5)
O22B C23B C24B C29B 88.9(5)
C29B C24B C25B C26B 0.0(6)
C23B C24B C25B C26B -179.9(4)
C24B C25B C26B C27B 0.6(7)
C25B C26B C27B C28B -0.8(7)
C26B C27B C28B C29B 0.5(7)
C25B C24B C29B C28B -0.3(6)
C23B C24B C29B C28B 179.6(4)
C27B C28B C29B C24B 0.1(7)
C2B C3B O3B Si1B 145.6(3)
C4B C3B O3B Si1B -37.9(5)
C3B O3B Si1B C31B -42.6(4)
C3B O3B Si1B C32B 78.0(4)
C3B O3B Si1B C33B -163.8(4)
O3B Si1B C33B C35B -52.8(4)
C31B Si1B C33B C35B -170.5(3)
C32B Si1B C33B C35B 63.9(4)
O3B Si1B C33B C34B -173.1(3)
C31B Si1B C33B C34B 69.1(4)
C32B Si1B C33B C34B -56.4(4)
O3B Si1B C33B C36B 66.7(3)
C31B Si1B C33B C36B -51.1(4)
C32B Si1B C33B C36B -176.7(3)
